data_7250779
loop_
_publ_author_name
'Gao, Liuzhou'
'Wen, Yan'
'Sun, Yan'
'Sun, Yuxin'
'Hu, Jingyi'
'Wang, Shenglong'
'Li, Zhenxing'
'Han, Ying'
'Wang, Yidong'

_publ_section_title
;
 Metal-free C(sp3)--Si activation enables regiocontrolled [4 + 2]
 cycloaddition to benzosilacycloethers
;
_journal_issue 34
_journal_name_full 'Green Chemistry'
_journal_page_first 10242
_journal_page_last 10249
_journal_paper_doi 10.1039/D5GC03044G
_journal_volume 27
_journal_year 2025
_chemical_formula_moiety 'C26 H23 Cl O2 Si'
_chemical_formula_sum 'C26 H23 Cl O2 Si'
_chemical_formula_weight 430.98
_space_group_crystal_system monoclinic
_space_group_IT_number 14
_space_group_name_Hall '-P 2ybc'
_space_group_name_H-M_alt 'P 1 21/c 1'
_atom_sites_solution_hydrogens geom
_atom_sites_solution_primary dual
_audit_creation_date 2025-02-24
_audit_creation_method
;
Olex2 1.5
(compiled 2024.02.16 svn.r378c4104 for OlexSys, GUI svn.r6928)
;
_audit_update_record
;
2025-04-04 deposited with the CCDC.	2025-08-05 downloaded from the CCDC.
;
_cell_angle_alpha 90
_cell_angle_beta 110.477(3)
_cell_angle_gamma 90
_cell_formula_units_Z 4
_cell_length_a 10.2217(13)
_cell_length_b 25.507(3)
_cell_length_c 9.3872(11)
_cell_measurement_reflns_used 3972
_cell_measurement_temperature 273.15
_cell_measurement_theta_max 21.590
_cell_measurement_theta_min 2.272
_cell_volume 2292.8(5)
_computing_cell_refinement 'SAINT V8.38A (Bruker, 2018)'
_computing_data_reduction 'SAINT V8.38A (Bruker, 2018)'
_computing_molecular_graphics 'Olex2 1.5 (Dolomanov et al., 2009)'
_computing_publication_material 'Olex2 1.5 (Dolomanov et al., 2009)'
_computing_structure_refinement 'XL  (Sheldrick, 2008)'
_computing_structure_solution 'SHELXT 2014/5 (Sheldrick, 2014)'
_diffrn_ambient_temperature 273.15
_diffrn_measured_fraction_theta_full 0.995
_diffrn_measured_fraction_theta_max 0.990
_diffrn_measurement_device_type 'Bruker APEX-II CCD'
_diffrn_measurement_method '\w scans'
_diffrn_radiation_type MoK\a
_diffrn_radiation_wavelength 0.71073
_diffrn_reflns_av_R_equivalents 0.0772
_diffrn_reflns_av_unetI/netI 0.1264
_diffrn_reflns_Laue_measured_fraction_full 0.995
_diffrn_reflns_Laue_measured_fraction_max 0.990
_diffrn_reflns_limit_h_max 10
_diffrn_reflns_limit_h_min -13
_diffrn_reflns_limit_k_max 26
_diffrn_reflns_limit_k_min -33
_diffrn_reflns_limit_l_max 12
_diffrn_reflns_limit_l_min -12
_diffrn_reflns_number 19510
_diffrn_reflns_point_group_measured_fraction_full 0.995
_diffrn_reflns_point_group_measured_fraction_max 0.990
_diffrn_reflns_theta_full 25.242
_diffrn_reflns_theta_max 27.416
_diffrn_reflns_theta_min 1.597
_diffrn_standards_number 0
_exptl_absorpt_coefficient_mu 0.238
_exptl_absorpt_correction_T_max 0.7456
_exptl_absorpt_correction_T_min 0.6746
_exptl_absorpt_correction_type none
_exptl_absorpt_process_details
;
SADABS-2016/2 (Bruker,2016/2) was used for absorption correction.
wR2(int) was 0.1567 before and 0.0540 after correction.
The Ratio of minimum to maximum transmission is 0.9048.
The \l/2 correction factor is Not present.
;
_exptl_crystal_colour 'light white'
_exptl_crystal_colour_modifier light
_exptl_crystal_colour_primary white
_exptl_crystal_density_diffrn 1.249
_exptl_crystal_description block
_exptl_crystal_F_000 904
_exptl_crystal_size_max 0.3
_exptl_crystal_size_mid 0.2
_exptl_crystal_size_min 0.1
_refine_diff_density_max 0.246
_refine_diff_density_min -0.278
_refine_diff_density_rms 0.041
_refine_ls_extinction_method none
_refine_ls_goodness_of_fit_ref 1.001
_refine_ls_hydrogen_treatment constr
_refine_ls_matrix_type full
_refine_ls_number_parameters 273
_refine_ls_number_reflns 5170
_refine_ls_number_restraints 0
_refine_ls_restrained_S_all 1.001
_refine_ls_R_factor_all 0.2032
_refine_ls_R_factor_gt 0.0681
_refine_ls_shift/su_max 0.000
_refine_ls_shift/su_mean 0.000
_refine_ls_structure_factor_coef Fsqd
_refine_ls_weighting_details 'w=1/[\s^2^(Fo^2^)+(0.0458P)^2^+0.7370P] where P=(Fo^2^+2Fc^2^)/3'
_refine_ls_weighting_scheme calc
_refine_ls_wR_factor_gt 0.1107
_refine_ls_wR_factor_ref 0.1433
_reflns_Friedel_coverage 0.000
_reflns_number_gt 2175
_reflns_number_total 5170
_reflns_threshold_expression 'I > 2\s(I)'
_cod_data_source_file d5gc03044g2.cif
_cod_data_source_block wyd20250224wy_0ma
_cod_depositor_comments 'Adding full bibliography for 7250779.cif.'
_cod_database_code 7250779
_shelx_shelxl_version_number 2017/1
_shelx_space_group_comment
;
The symmetry employed for this shelxl refinement is uniquely defined
by the following loop, which should always be used as a source of
symmetry information in preference to the above space-group names.
They are only intended as comments.
;
_shelx_estimated_absorpt_t_max 0.977
_shelx_estimated_absorpt_t_min 0.932
_olex2_refinement_description
;
1. Fixed Uiso
 At 1.2 times of:
  All C(H) groups, All C(H,H) groups
 At 1.5 times of:
  All C(H,H,H) groups
2.a Secondary CH2 refined with riding coordinates:
 C00B(H00A,H00B)
2.b Aromatic/amide H refined with riding coordinates:
 C006(H006), C008(H008), C00C(H00C), C00D(H00D), C00F(H00F), C00G(H00G),
 C00H(H00H), C00I(H00I), C00J(H00J), C00N(H00N), C00O(H00O), C00P(H00P),
 C00Q(H00Q), C00T(H00T), C00U(H00U)
2.c Idealised Me refined as rotating group:
 C00R(H00E,H00K,H00L), C00S(H00M,H00R,H00S)
;
_olex2_submission_special_instructions 'No special instructions were received'

loop_
_space_group_symop_operation_xyz
'x, y, z'
'-x, y+1/2, -z+1/2'
'-x, -y, -z'
'x, -y-1/2, z-1/2'

loop_
_atom_site_label
_atom_site_type_symbol
_atom_site_fract_x
_atom_site_fract_y
_atom_site_fract_z
_atom_site_U_iso_or_equiv
_atom_site_adp_type
_atom_site_occupancy
_atom_site_site_symmetry_order
_atom_site_calc_flag
_atom_site_refinement_flags_posn
_atom_site_refinement_flags_adp
_atom_site_refinement_flags_occupancy
_atom_site_disorder_assembly
_atom_site_disorder_group
Si01 Si 0.32713(10) 0.43001(4) 0.71594(9) 0.0583(3) Uani 1 1 d . . . . .
Cl02 Cl 0.02837(13) 0.65236(4) 0.04098(12) 0.1057(4) Uani 1 1 d . . . . .
O003 O 0.29178(19) 0.47340(7) 0.57771(19) 0.0521(5) Uani 1 1 d . . . . .
C004 C 0.1918(3) 0.50926(10) 0.3288(3) 0.0408(7) Uani 1 1 d . . . . .
O005 O 0.7223(3) 0.28506(14) 0.1042(3) 0.1096(10) Uani 1 1 d . . . . .
C006 C 0.3476(3) 0.43230(11) 0.3770(3) 0.0445(7) Uani 1 1 d . . . . .
H006 H 0.435385 0.447912 0.411810 0.053 Uiso 1 1 calc R U . . .
C007 C 0.2353(3) 0.45889(11) 0.4190(3) 0.0423(7) Uani 1 1 d . . . . .
C008 C 0.3351(3) 0.38910(11) 0.2960(3) 0.0484(8) Uani 1 1 d . . . . .
H008 H 0.248878 0.372426 0.267653 0.058 Uiso 1 1 calc R U . . .
C009 C 0.1196(3) 0.37587(11) 0.4831(3) 0.0470(7) Uani 1 1 d . . . . .
C00A C 0.4402(3) 0.36412(12) 0.2451(3) 0.0482(8) Uani 1 1 d . . . . .
C00B C 0.1042(3) 0.42570(10) 0.3922(3) 0.0466(8) Uani 1 1 d . . . . .
H00A H 0.035073 0.447456 0.412886 0.056 Uiso 1 1 calc R U . . .
H00B H 0.066928 0.416529 0.285173 0.056 Uiso 1 1 calc R U . . .
C00C C 0.1652(3) 0.55480(11) 0.3929(3) 0.0533(8) Uani 1 1 d . . . . .
H00C H 0.180707 0.555666 0.496564 0.064 Uiso 1 1 calc R U . . .
C00D C 0.1677(3) 0.50960(11) 0.1746(3) 0.0535(8) Uani 1 1 d . . . . .
H00D H 0.184843 0.479292 0.128887 0.064 Uiso 1 1 calc R U . . .
C00E C 0.2121(3) 0.37355(11) 0.6337(3) 0.0528(8) Uani 1 1 d . . . . .
C00F C 0.1161(3) 0.59913(12) 0.3065(4) 0.0614(9) Uani 1 1 d . . . . .
H00F H 0.098847 0.629608 0.351379 0.074 Uiso 1 1 calc R U . . .
C00G C 0.4144(3) 0.31455(12) 0.1816(3) 0.0609(9) Uani 1 1 d . . . . .
H00G H 0.330112 0.297923 0.168934 0.073 Uiso 1 1 calc R U . . .
C00H C 0.0354(3) 0.33321(12) 0.4196(4) 0.0614(9) Uani 1 1 d . . . . .
H00H H -0.022941 0.334601 0.318248 0.074 Uiso 1 1 calc R U . . .
C00I C 0.1193(3) 0.55324(13) 0.0870(4) 0.0598(9) Uani 1 1 d . . . . .
H00I H 0.104589 0.552543 -0.016536 0.072 Uiso 1 1 calc R U . . .
C00J C 0.5652(3) 0.38872(13) 0.2574(4) 0.0665(9) Uani 1 1 d . . . . .
H00J H 0.582076 0.422332 0.298108 0.080 Uiso 1 1 calc R U . . .
C00K C 0.0929(3) 0.59764(12) 0.1527(4) 0.0563(8) Uani 1 1 d . . . . .
C00L C 0.5147(4) 0.28959(14) 0.1369(4) 0.0650(9) Uani 1 1 d . . . . .
C00M C 0.6361(4) 0.31560(17) 0.1547(4) 0.0722(10) Uani 1 1 d . . . . .
C00N C 0.2128(4) 0.32775(15) 0.7157(4) 0.0711(10) Uani 1 1 d . . . . .
H00N H 0.273922 0.325037 0.815596 0.085 Uiso 1 1 calc R U . . .
C00O C 0.0363(4) 0.28921(13) 0.5026(5) 0.0792(11) Uani 1 1 d . . . . .
H00O H -0.022378 0.261289 0.458507 0.095 Uiso 1 1 calc R U . . .
C00P C 0.6649(4) 0.36504(16) 0.2114(4) 0.0839(11) Uani 1 1 d . . . . .
H00P H 0.747617 0.381963 0.218694 0.101 Uiso 1 1 calc R U . . .
C00Q C 0.1242(5) 0.28629(14) 0.6512(5) 0.0835(12) Uani 1 1 d . . . . .
H00Q H 0.124253 0.256553 0.708554 0.100 Uiso 1 1 calc R U . . .
C00R C 0.2821(4) 0.46181(15) 0.8690(4) 0.0950(13) Uani 1 1 d . . . . .
H00E H 0.337181 0.492956 0.901568 0.143 Uiso 1 1 calc R U . . .
H00K H 0.300740 0.438114 0.953279 0.143 Uiso 1 1 calc R U . . .
H00L H 0.184784 0.470912 0.831932 0.143 Uiso 1 1 calc R U . . .
C00S C 0.5112(3) 0.41007(16) 0.7834(4) 0.0958(13) Uani 1 1 d . . . . .
H00M H 0.533381 0.395357 0.700441 0.144 Uiso 1 1 calc R U . . .
H00R H 0.527229 0.384335 0.862272 0.144 Uiso 1 1 calc R U . . .
H00S H 0.569286 0.440089 0.822630 0.144 Uiso 1 1 calc R U . . .
C00T C 0.5248(6) 0.23956(17) 0.0713(5) 0.1045(14) Uani 1 1 d . . . . .
H00T H 0.458621 0.212886 0.045078 0.125 Uiso 1 1 calc R U . . .
C00U C 0.6497(6) 0.2397(2) 0.0564(5) 0.1206(17) Uani 1 1 d . . . . .
H00U H 0.684037 0.211519 0.017094 0.145 Uiso 1 1 calc R U . . .

loop_
_atom_site_aniso_label
_atom_site_aniso_U_11
_atom_site_aniso_U_22
_atom_site_aniso_U_33
_atom_site_aniso_U_23
_atom_site_aniso_U_13
_atom_site_aniso_U_12
Si01 0.0628(6) 0.0702(6) 0.0400(5) 0.0029(5) 0.0154(4) 0.0021(5)
Cl02 0.1517(10) 0.0610(6) 0.1017(8) 0.0291(6) 0.0410(7) 0.0259(6)
O003 0.0658(13) 0.0513(12) 0.0349(11) -0.0050(10) 0.0124(10) -0.0028(10)
C004 0.0407(18) 0.0428(18) 0.0396(17) -0.0028(15) 0.0148(14) -0.0008(14)
O005 0.091(2) 0.128(3) 0.123(2) -0.025(2) 0.0545(19) 0.031(2)
C006 0.0412(18) 0.0474(18) 0.0425(17) 0.0012(15) 0.0117(14) -0.0001(15)
C007 0.0442(18) 0.0461(18) 0.0355(17) -0.0042(14) 0.0126(14) 0.0003(15)
C008 0.0462(19) 0.0488(19) 0.0505(19) -0.0007(16) 0.0171(15) -0.0013(16)
C009 0.0455(18) 0.0424(19) 0.060(2) 0.0004(17) 0.0271(16) 0.0051(16)
C00A 0.047(2) 0.052(2) 0.0445(18) -0.0002(16) 0.0148(15) 0.0048(17)
C00B 0.0476(19) 0.0486(18) 0.0440(17) -0.0035(15) 0.0165(14) 0.0028(15)
C00C 0.064(2) 0.051(2) 0.0459(18) -0.0035(17) 0.0197(16) 0.0034(17)
C00D 0.071(2) 0.0431(18) 0.047(2) -0.0021(16) 0.0216(17) 0.0069(17)
C00E 0.059(2) 0.052(2) 0.053(2) 0.0139(17) 0.0270(17) 0.0128(17)
C00F 0.072(2) 0.046(2) 0.072(3) -0.0078(19) 0.0323(19) 0.0075(17)
C00G 0.066(2) 0.059(2) 0.062(2) -0.0079(18) 0.0276(18) -0.0032(19)
C00H 0.066(2) 0.047(2) 0.076(2) -0.0029(19) 0.0305(19) -0.0005(18)
C00I 0.072(2) 0.058(2) 0.0498(19) 0.0086(18) 0.0222(17) 0.0055(18)
C00J 0.051(2) 0.066(2) 0.082(2) -0.0113(19) 0.0224(19) 0.004(2)
C00K 0.060(2) 0.043(2) 0.067(2) 0.0098(18) 0.0227(18) 0.0029(16)
C00L 0.074(3) 0.066(2) 0.056(2) -0.0069(18) 0.025(2) 0.015(2)
C00M 0.062(3) 0.090(3) 0.070(2) -0.004(2) 0.030(2) 0.026(3)
C00N 0.079(3) 0.070(2) 0.071(2) 0.018(2) 0.035(2) 0.018(2)
C00O 0.090(3) 0.045(2) 0.111(3) -0.003(2) 0.045(3) -0.002(2)
C00P 0.057(2) 0.090(3) 0.110(3) -0.011(3) 0.037(2) 0.002(2)
C00Q 0.105(3) 0.049(2) 0.116(4) 0.024(3) 0.063(3) 0.016(2)
C00R 0.126(3) 0.113(3) 0.052(2) -0.016(2) 0.038(2) -0.008(3)
C00S 0.065(2) 0.120(3) 0.084(3) 0.018(3) 0.004(2) 0.000(2)
C00T 0.123(4) 0.087(3) 0.111(3) -0.037(3) 0.051(3) 0.010(3)
C00U 0.133(5) 0.121(4) 0.114(4) -0.033(3) 0.051(4) 0.038(4)

loop_
_atom_type_symbol
_atom_type_description
_atom_type_scat_dispersion_real
_atom_type_scat_dispersion_imag
_atom_type_scat_source
C C 0.0033 0.0016 'International Tables Vol C Tables 4.2.6.8 and 6.1.1.4'
H H 0.0000 0.0000 'International Tables Vol C Tables 4.2.6.8 and 6.1.1.4'
Cl Cl 0.1484 0.1585 'International Tables Vol C Tables 4.2.6.8 and 6.1.1.4'
O O 0.0106 0.0060 'International Tables Vol C Tables 4.2.6.8 and 6.1.1.4'
Si Si 0.0817 0.0704 'International Tables Vol C Tables 4.2.6.8 and 6.1.1.4'

loop_
_geom_angle_atom_site_label_1
_geom_angle_atom_site_label_2
_geom_angle_atom_site_label_3
_geom_angle
_geom_angle_site_symmetry_1
_geom_angle_site_symmetry_3
_geom_angle_publ_flag
O003 Si01 C00E 105.22(12) . . ?
O003 Si01 C00R 105.83(14) . . ?
O003 Si01 C00S 111.96(15) . . ?
C00R Si01 C00E 111.85(16) . . ?
C00S Si01 C00E 110.73(16) . . ?
C00S Si01 C00R 111.03(18) . . ?
C007 O003 Si01 122.60(16) . . ?
C00C C004 C007 122.3(2) . . ?
C00C C004 C00D 117.5(3) . . ?
C00D C004 C007 120.0(2) . . ?
C00U O005 C00M 104.7(3) . . ?
C007 C006 H006 116.6 . . ?
C008 C006 H006 116.6 . . ?
C008 C006 C007 126.9(3) . . ?
O003 C007 C004 107.0(2) . . ?
O003 C007 C006 108.7(2) . . ?
O003 C007 C00B 108.8(2) . . ?
C004 C007 C00B 107.9(2) . . ?
C006 C007 C004 109.8(2) . . ?
C006 C007 C00B 114.4(2) . . ?
C006 C008 H008 115.9 . . ?
C006 C008 C00A 128.1(3) . . ?
C00A C008 H008 115.9 . . ?
C00E C009 C00B 120.5(3) . . ?
C00H C009 C00B 119.5(3) . . ?
C00H C009 C00E 119.9(3) . . ?
C00G C00A C008 119.2(3) . . ?
C00G C00A C00J 118.6(3) . . ?
C00J C00A C008 122.2(3) . . ?
C007 C00B H00A 107.9 . . ?
C007 C00B H00B 107.9 . . ?
C009 C00B C007 117.5(2) . . ?
C009 C00B H00A 107.9 . . ?
C009 C00B H00B 107.9 . . ?
H00A C00B H00B 107.2 . . ?
C004 C00C H00C 119.3 . . ?
C004 C00C C00F 121.4(3) . . ?
C00F C00C H00C 119.3 . . ?
C004 C00D H00D 119.0 . . ?
C00I C00D C004 121.9(3) . . ?
C00I C00D H00D 119.0 . . ?
C009 C00E Si01 119.6(2) . . ?
C00N C00E Si01 122.8(3) . . ?
C00N C00E C009 117.6(3) . . ?
C00C C00F H00F 120.4 . . ?
C00K C00F C00C 119.1(3) . . ?
C00K C00F H00F 120.4 . . ?
C00A C00G H00G 120.0 . . ?
C00A C00G C00L 120.0(3) . . ?
C00L C00G H00G 120.0 . . ?
C009 C00H H00H 119.3 . . ?
C00O C00H C009 121.4(3) . . ?
C00O C00H H00H 119.3 . . ?
C00D C00I H00I 120.3 . . ?
C00K C00I C00D 119.4(3) . . ?
C00K C00I H00I 120.3 . . ?
C00A C00J H00J 118.8 . . ?
C00P C00J C00A 122.3(3) . . ?
C00P C00J H00J 118.8 . . ?
C00F C00K Cl02 120.1(3) . . ?
C00I C00K Cl02 119.3(3) . . ?
C00I C00K C00F 120.6(3) . . ?
C00G C00L C00T 135.0(4) . . ?
C00M C00L C00G 118.4(3) . . ?
C00M C00L C00T 106.6(4) . . ?
C00L C00M O005 110.3(4) . . ?
C00P C00M O005 125.5(4) . . ?
C00P C00M C00L 124.2(3) . . ?
C00E C00N H00N 119.3 . . ?
C00Q C00N C00E 121.4(3) . . ?
C00Q C00N H00N 119.3 . . ?
C00H C00O H00O 120.1 . . ?
C00H C00O C00Q 119.8(4) . . ?
C00Q C00O H00O 120.1 . . ?
C00J C00P H00P 121.7 . . ?
C00M C00P C00J 116.5(3) . . ?
C00M C00P H00P 121.7 . . ?
C00N C00Q H00Q 120.1 . . ?
C00O C00Q C00N 119.9(3) . . ?
C00O C00Q H00Q 120.1 . . ?
Si01 C00R H00E 109.5 . . ?
Si01 C00R H00K 109.5 . . ?
Si01 C00R H00L 109.5 . . ?
H00E C00R H00K 109.5 . . ?
H00E C00R H00L 109.5 . . ?
H00K C00R H00L 109.5 . . ?
Si01 C00S H00M 109.5 . . ?
Si01 C00S H00R 109.5 . . ?
Si01 C00S H00S 109.5 . . ?
H00M C00S H00R 109.5 . . ?
H00M C00S H00S 109.5 . . ?
H00R C00S H00S 109.5 . . ?
C00L C00T H00T 127.5 . . ?
C00U C00T C00L 105.0(4) . . ?
C00U C00T H00T 127.5 . . ?
O005 C00U H00U 123.3 . . ?
C00T C00U O005 113.4(4) . . ?
C00T C00U H00U 123.3 . . ?

loop_
_geom_bond_atom_site_label_1
_geom_bond_atom_site_label_2
_geom_bond_distance
_geom_bond_site_symmetry_2
_geom_bond_publ_flag
Si01 O003 1.6466(19) . ?
Si01 C00E 1.849(3) . ?
Si01 C00R 1.843(3) . ?
Si01 C00S 1.835(4) . ?
Cl02 C00K 1.732(3) . ?
O003 C007 1.445(3) . ?
C004 C007 1.517(4) . ?
C004 C00C 1.378(4) . ?
C004 C00D 1.381(4) . ?
O005 C00M 1.378(4) . ?
O005 C00U 1.364(5) . ?
C006 H006 0.9300 . ?
C006 C007 1.500(4) . ?
C006 C008 1.320(3) . ?
C007 C00B 1.530(4) . ?
C008 H008 0.9300 . ?
C008 C00A 1.465(4) . ?
C009 C00B 1.508(4) . ?
C009 C00E 1.401(4) . ?
C009 C00H 1.386(4) . ?
C00A C00G 1.383(4) . ?
C00A C00J 1.392(4) . ?
C00B H00A 0.9700 . ?
C00B H00B 0.9700 . ?
C00C H00C 0.9300 . ?
C00C C00F 1.380(4) . ?
C00D H00D 0.9300 . ?
C00D C00I 1.370(4) . ?
C00E C00N 1.397(4) . ?
C00F H00F 0.9300 . ?
C00F C00K 1.379(4) . ?
C00G H00G 0.9300 . ?
C00G C00L 1.391(4) . ?
C00H H00H 0.9300 . ?
C00H C00O 1.364(4) . ?
C00I H00I 0.9300 . ?
C00I C00K 1.361(4) . ?
C00J H00J 0.9300 . ?
C00J C00P 1.378(4) . ?
C00L C00M 1.365(5) . ?
C00L C00T 1.436(5) . ?
C00M C00P 1.360(5) . ?
C00N H00N 0.9300 . ?
C00N C00Q 1.386(5) . ?
C00O H00O 0.9300 . ?
C00O C00Q 1.372(5) . ?
C00P H00P 0.9300 . ?
C00Q H00Q 0.9300 . ?
C00R H00E 0.9600 . ?
C00R H00K 0.9600 . ?
C00R H00L 0.9600 . ?
C00S H00M 0.9600 . ?
C00S H00R 0.9600 . ?
C00S H00S 0.9600 . ?
C00T H00T 0.9300 . ?
C00T C00U 1.332(6) . ?
C00U H00U 0.9300 . ?

loop_
_geom_torsion_atom_site_label_1
_geom_torsion_atom_site_label_2
_geom_torsion_atom_site_label_3
_geom_torsion_atom_site_label_4
_geom_torsion
_geom_torsion_site_symmetry_1
_geom_torsion_site_symmetry_2
_geom_torsion_site_symmetry_3
_geom_torsion_site_symmetry_4
_geom_torsion_publ_flag
Si01 O003 C007 C004 169.54(17) . . . . ?
Si01 O003 C007 C006 -72.0(3) . . . . ?
Si01 O003 C007 C00B 53.2(3) . . . . ?
Si01 C00E C00N C00Q 179.4(3) . . . . ?
O003 Si01 C00E C009 -1.1(3) . . . . ?
O003 Si01 C00E C00N 178.9(2) . . . . ?
O003 C007 C00B C009 -58.3(3) . . . . ?
C004 C007 C00B C009 -174.1(2) . . . . ?
C004 C00C C00F C00K 0.1(5) . . . . ?
C004 C00D C00I C00K -0.5(5) . . . . ?
O005 C00M C00P C00J -179.3(3) . . . . ?
C006 C007 C00B C009 63.4(3) . . . . ?
C006 C008 C00A C00G 169.8(3) . . . . ?
C006 C008 C00A C00J -10.6(5) . . . . ?
C007 C004 C00C C00F -175.3(3) . . . . ?
C007 C004 C00D C00I 175.6(3) . . . . ?
C007 C006 C008 C00A 175.7(3) . . . . ?
C008 C006 C007 O003 135.4(3) . . . . ?
C008 C006 C007 C004 -108.0(3) . . . . ?
C008 C006 C007 C00B 13.5(4) . . . . ?
C008 C00A C00G C00L -178.1(3) . . . . ?
C008 C00A C00J C00P 179.1(3) . . . . ?
C009 C00E C00N C00Q -0.7(5) . . . . ?
C009 C00H C00O C00Q -1.4(5) . . . . ?
C00A C00G C00L C00M -1.2(5) . . . . ?
C00A C00G C00L C00T 178.9(4) . . . . ?
C00A C00J C00P C00M -0.9(5) . . . . ?
C00B C009 C00E Si01 -5.4(4) . . . . ?
C00B C009 C00E C00N 174.7(3) . . . . ?
C00B C009 C00H C00O -173.6(3) . . . . ?
C00C C004 C007 O003 -21.3(3) . . . . ?
C00C C004 C007 C006 -139.1(3) . . . . ?
C00C C004 C007 C00B 95.6(3) . . . . ?
C00C C004 C00D C00I 0.0(4) . . . . ?
C00C C00F C00K Cl02 178.8(2) . . . . ?
C00C C00F C00K C00I -0.6(5) . . . . ?
C00D C004 C007 O003 163.4(2) . . . . ?
C00D C004 C007 C006 45.7(3) . . . . ?
C00D C004 C007 C00B -79.7(3) . . . . ?
C00D C004 C00C C00F 0.1(4) . . . . ?
C00D C00I C00K Cl02 -178.7(2) . . . . ?
C00D C00I C00K C00F 0.8(5) . . . . ?
C00E Si01 O003 C007 -24.8(2) . . . . ?
C00E C009 C00B C007 35.9(4) . . . . ?
C00E C009 C00H C00O 2.5(4) . . . . ?
C00E C00N C00Q C00O 1.9(5) . . . . ?
C00G C00A C00J C00P -1.3(5) . . . . ?
C00G C00L C00M O005 -179.9(3) . . . . ?
C00G C00L C00M C00P -1.2(5) . . . . ?
C00G C00L C00T C00U -179.7(4) . . . . ?
C00H C009 C00B C007 -148.0(3) . . . . ?
C00H C009 C00E Si01 178.5(2) . . . . ?
C00H C009 C00E C00N -1.4(4) . . . . ?
C00H C00O C00Q C00N -0.8(5) . . . . ?
C00J C00A C00G C00L 2.3(4) . . . . ?
C00L C00M C00P C00J 2.2(6) . . . . ?
C00L C00T C00U O005 -0.6(5) . . . . ?
C00M O005 C00U C00T 0.6(5) . . . . ?
C00M C00L C00T C00U 0.3(5) . . . . ?
C00R Si01 O003 C007 -143.4(2) . . . . ?
C00R Si01 C00E C009 113.4(3) . . . . ?
C00R Si01 C00E C00N -66.7(3) . . . . ?
C00S Si01 O003 C007 95.5(2) . . . . ?
C00S Si01 C00E C009 -122.2(2) . . . . ?
C00S Si01 C00E C00N 57.7(3) . . . . ?
C00T C00L C00M O005 0.1(4) . . . . ?
C00T C00L C00M C00P 178.8(4) . . . . ?
C00U O005 C00M C00L -0.4(4) . . . . ?
C00U O005 C00M C00P -179.1(4) . . . . ?
